data_1517075
loop_
_publ_author_name
'Talukdar, Ranadeep'
'Tiwari, Deo Prakash'
'Saha, Amrita'
'Ghorai, Manas K.'

_publ_section_title
;
 Diastereoselective Synthesis of Functionalized Tetrahydrocarbazoles via a
 Domino-Ring Opening-Cyclization of Donor-Acceptor Cyclopropanes with
 Substituted 2-Vinylindoles.
;
_journal_issue 15
_journal_name_full 'Organic letters'
_journal_page_first 3954
_journal_page_last 3957
_journal_paper_doi 10.1021/ol501763n
_journal_volume 16
_journal_year 2014
_chemical_formula_moiety 'C32 H31 N O8'
_chemical_formula_sum 'C32 H31 N O8'
_chemical_formula_weight 557.58
_chemical_name_systematic
;
 ?
;
_space_group_IT_number 14
_symmetry_cell_setting monoclinic
_symmetry_space_group_name_Hall '-P 2ybc'
_symmetry_space_group_name_H-M 'P 1 21/c 1'
_atom_sites_solution_hydrogens geom
_atom_sites_solution_primary direct
_atom_sites_solution_secondary difmap
_audit_creation_method SHELXL-97
_cell_angle_alpha 90
_cell_angle_beta 108.912(5)
_cell_angle_gamma 90
_cell_formula_units_Z 4
_cell_length_a 15.200(5)
_cell_length_b 9.190(5)
_cell_length_c 21.788(5)
_cell_measurement_reflns_used 1954
_cell_measurement_temperature 100(2)
_cell_measurement_theta_max 22.21
_cell_measurement_theta_min 2.43
_cell_volume 2879.2(19)
_computing_cell_refinement 'Bruker SMART'
_computing_data_collection 'Bruker SMART'
_computing_data_reduction 'Bruker SAINT'
_computing_molecular_graphics 'Bruker SHELXTL'
_computing_publication_material 'Bruker SHELXTL'
_computing_structure_refinement 'Bruker SHELXTL'
_computing_structure_solution 'Bruker SHELXTL'
_diffrn_ambient_temperature 100(2)
_diffrn_measured_fraction_theta_full 0.992
_diffrn_measured_fraction_theta_max 0.992
_diffrn_radiation_monochromator graphite
_diffrn_radiation_source 'fine-focus sealed tube'
_diffrn_radiation_type MoK\a
_diffrn_radiation_wavelength 0.71069
_diffrn_reflns_av_R_equivalents 0.0728
_diffrn_reflns_av_sigmaI/netI 0.0880
_diffrn_reflns_limit_h_max 18
_diffrn_reflns_limit_h_min -16
_diffrn_reflns_limit_k_max 10
_diffrn_reflns_limit_k_min -6
_diffrn_reflns_limit_l_max 25
_diffrn_reflns_limit_l_min -23
_diffrn_reflns_number 14662
_diffrn_reflns_theta_full 25.03
_diffrn_reflns_theta_max 25.03
_diffrn_reflns_theta_min 4.25
_exptl_absorpt_coefficient_mu 0.093
_exptl_absorpt_correction_T_max 1
_exptl_absorpt_correction_T_min 0.365737
_exptl_absorpt_correction_type empirical
_exptl_absorpt_process_details SADABS
_exptl_crystal_colour colourless
_exptl_crystal_density_diffrn 1.286
_exptl_crystal_density_method 'not measured'
_exptl_crystal_description block
_exptl_crystal_F_000 1176
_exptl_crystal_size_max 0.058
_exptl_crystal_size_mid 0.039
_exptl_crystal_size_min 0.028
_refine_diff_density_max 0.310
_refine_diff_density_min -0.224
_refine_diff_density_rms 0.055
_refine_ls_extinction_method none
_refine_ls_goodness_of_fit_ref 1.011
_refine_ls_hydrogen_treatment mixed
_refine_ls_matrix_type full
_refine_ls_number_parameters 375
_refine_ls_number_reflns 5032
_refine_ls_number_restraints 0
_refine_ls_restrained_S_all 1.011
_refine_ls_R_factor_all 0.0974
_refine_ls_R_factor_gt 0.0537
_refine_ls_shift/su_max 0.000
_refine_ls_shift/su_mean 0.000
_refine_ls_structure_factor_coef Fsqd
_refine_ls_weighting_details 'calc w=1/[\s^2^(Fo^2^)+(0.0621P)^2^+0.4710P] where P=(Fo^2^+2Fc^2^)/3'
_refine_ls_weighting_scheme calc
_refine_ls_wR_factor_gt 0.1202
_refine_ls_wR_factor_ref 0.1471
_reflns_number_gt 3199
_reflns_number_total 5032
_reflns_threshold_expression >2sigma(I)
_cod_data_source_file ol501763n_si_003.cif
_cod_data_source_block 20janbm
_cod_depositor_comments
;
The following automatic conversions were performed:

'_symmetry_cell_setting' value 'Monoclinic' changed to 'monoclinic'
according to
/usr/data/users/saulius/crontab/automatic-downloads/rss-feeds/ACS/lib/dictionaries/cif_core.dic
dictionary named 'cif_core.dic' version 2.4.2 from
2011-04-26.

'_exptl_absorpt_correction_type' value 'EMPIRICAL'
changed to 'empirical' according to
/usr/data/users/saulius/crontab/automatic-downloads/rss-feeds/ACS/lib/dictionaries/cif_core.dic
dictionary named 'cif_core.dic' version 2.4.2 from 2011-04-26.

Automatic conversion script
Id: cif_fix_values 2281 2013-09-26 08:29:07Z andrius 

 Adding full bibliography for 1517075--1517076.cif.
;
_cod_original_sg_symbol_H-M 'P2(1)/c  '
_cod_database_code 1517075

loop_
_symmetry_equiv_pos_as_xyz
'x, y, z'
'-x, y+1/2, -z+1/2'
'-x, -y, -z'
'x, -y-1/2, z-1/2'

loop_
_atom_site_label
_atom_site_type_symbol
_atom_site_fract_x
_atom_site_fract_y
_atom_site_fract_z
_atom_site_U_iso_or_equiv
_atom_site_adp_type
_atom_site_occupancy
_atom_site_symmetry_multiplicity
_atom_site_calc_flag
_atom_site_refinement_flags
O5 O 0.56269(14) 0.3307(2) 0.26338(9) 0.0331(5) Uani 1 1 d .
O8 O 0.85025(13) 0.1953(2) 0.39314(9) 0.0304(5) Uani 1 1 d .
O3 O 0.48776(13) 0.10611(19) 0.41880(9) 0.0287(5) Uani 1 1 d .
O7 O 0.76323(14) 0.1359(2) 0.29196(9) 0.0318(5) Uani 1 1 d .
O4 O 0.50055(13) 0.27731(19) 0.49440(9) 0.0272(5) Uani 1 1 d .
O2 O 0.46209(13) 0.4241(2) 0.36761(9) 0.0322(5) Uani 1 1 d .
O1 O 0.59701(13) 0.5413(2) 0.38533(9) 0.0315(5) Uani 1 1 d .
O6 O 0.69011(14) 0.4658(2) 0.27489(10) 0.0429(6) Uani 1 1 d .
C12 C 0.73358(18) 0.0971(3) 0.49734(12) 0.0227(6) Uani 1 1 d .
N1 N 0.70979(15) -0.0506(2) 0.41074(10) 0.0230(5) Uani 1 1 d .
C21 C 0.59881(18) 0.3015(3) 0.43071(12) 0.0223(6) Uani 1 1 d .
C19 C 0.69317(18) 0.0861(3) 0.43233(12) 0.0204(6) Uani 1 1 d .
C20 C 0.64044(19) 0.2042(3) 0.38849(12) 0.0222(6) Uani 1 1 d .
H20 H 0.5890 0.1596 0.3542 0.027 Uiso 1 1 calc R
C28 C 0.70044(19) 0.2933(3) 0.35610(13) 0.0241(6) Uani 1 1 d .
H28 H 0.7321 0.3707 0.3861 0.029 Uiso 1 1 calc R
C11 C 0.72766(18) 0.2281(3) 0.53688(12) 0.0240(6) Uani 1 1 d .
H11 H 0.6920 0.2016 0.5655 0.029 Uiso 1 1 calc R
C25 C 0.52336(18) 0.2142(3) 0.44648(12) 0.0226(6) Uani 1 1 d .
C31 C 0.77387(19) 0.1996(3) 0.34193(13) 0.0234(6) Uani 1 1 d .
C6 C 0.9191(2) 0.4246(3) 0.67127(13) 0.0251(6) Uani 1 1 d .
C8 C 0.89946(19) 0.2743(3) 0.55627(14) 0.0286(7) Uani 1 1 d .
H8 H 0.8931 0.2241 0.5180 0.034 Uiso 1 1 calc R
C2 C 1.0112(2) 0.5716(3) 0.76023(14) 0.0349(7) Uani 1 1 d .
H2 H 1.0172 0.6239 0.7979 0.042 Uiso 1 1 calc R
C13 C 0.77816(18) -0.0387(3) 0.51969(13) 0.0236(6) Uani 1 1 d .
C18 C 0.76238(18) -0.1278(3) 0.46410(13) 0.0242(6) Uani 1 1 d .
C29 C 0.6412(2) 0.3635(3) 0.29303(13) 0.0289(7) Uani 1 1 d .
C17 C 0.79529(19) -0.2703(3) 0.46879(15) 0.0299(7) Uani 1 1 d .
H17 H 0.7852 -0.3282 0.4321 0.036 Uiso 1 1 calc R
C5 C 0.9942(2) 0.4140(3) 0.64708(13) 0.0284(7) Uani 1 1 d .
C7 C 0.9828(2) 0.3358(3) 0.58935(14) 0.0312(7) Uani 1 1 d .
H7 H 1.0326 0.3261 0.5737 0.037 Uiso 1 1 calc R
C10 C 0.8328(2) 0.3571(3) 0.63556(13) 0.0278(7) Uani 1 1 d .
H10 H 0.7828 0.3624 0.6513 0.033 Uiso 1 1 calc R
C24 C 0.5535(2) 0.4362(3) 0.39256(13) 0.0253(6) Uani 1 1 d .
C14 C 0.82761(19) -0.0950(3) 0.58068(14) 0.0305(7) Uani 1 1 d .
H14 H 0.8392 -0.0380 0.6177 0.037 Uiso 1 1 calc R
C1 C 0.9292(2) 0.5040(3) 0.72820(14) 0.0338(7) Uani 1 1 d .
H1 H 0.8795 0.5106 0.7442 0.041 Uiso 1 1 calc R
C22 C 0.67613(19) 0.3528(3) 0.49200(12) 0.0241(6) Uani 1 1 d .
H22A H 0.6490 0.4168 0.5164 0.029 Uiso 1 1 calc R
H22B H 0.7211 0.4091 0.4789 0.029 Uiso 1 1 calc R
C3 C 1.0862(2) 0.5622(3) 0.73640(14) 0.0368(8) Uani 1 1 d .
H3 H 1.1416 0.6095 0.7582 0.044 Uiso 1 1 calc R
C9 C 0.82249(19) 0.2849(3) 0.57876(13) 0.0242(6) Uani 1 1 d .
C23 C 0.6641(2) -0.1158(3) 0.34770(13) 0.0324(7) Uani 1 1 d .
H23A H 0.7093 -0.1347 0.3265 0.049 Uiso 1 1 calc R
H23B H 0.6177 -0.0503 0.3217 0.049 Uiso 1 1 calc R
H23C H 0.6352 -0.2055 0.3532 0.049 Uiso 1 1 calc R
C15 C 0.8589(2) -0.2369(3) 0.58493(15) 0.0365(8) Uani 1 1 d .
H15 H 0.8909 -0.2761 0.6254 0.044 Uiso 1 1 calc R
C4 C 1.0789(2) 0.4853(3) 0.68220(14) 0.0327(7) Uani 1 1 d .
H4 H 1.1299 0.4788 0.6676 0.039 Uiso 1 1 calc R
C27 C 0.4199(2) 0.2150(3) 0.50588(15) 0.0340(7) Uani 1 1 d .
H27A H 0.3671 0.2225 0.4672 0.051 Uiso 1 1 calc R
H27B H 0.4075 0.2666 0.5405 0.051 Uiso 1 1 calc R
H27C H 0.4316 0.1144 0.5176 0.051 Uiso 1 1 calc R
C16 C 0.8433(2) -0.3220(3) 0.52964(16) 0.0357(8) Uani 1 1 d .
H16 H 0.8660 -0.4168 0.5340 0.043 Uiso 1 1 calc R
C32 C 0.9219(2) 0.0964(4) 0.38824(15) 0.0414(8) Uani 1 1 d .
H32A H 0.8975 -0.0008 0.3814 0.062 Uiso 1 1 calc R
H32B H 0.9738 0.0998 0.4276 0.062 Uiso 1 1 calc R
H32C H 0.9418 0.1245 0.3524 0.062 Uiso 1 1 calc R
C26 C 0.4144(2) 0.5463(3) 0.32894(16) 0.0445(8) Uani 1 1 d .
H26A H 0.4180 0.6290 0.3565 0.067 Uiso 1 1 calc R
H26B H 0.3504 0.5214 0.3077 0.067 Uiso 1 1 calc R
H26C H 0.4433 0.5694 0.2970 0.067 Uiso 1 1 calc R
C30 C 0.6413(3) 0.5397(4) 0.21464(17) 0.0594(11) Uani 1 1 d .
H30A H 0.6152 0.4689 0.1813 0.089 Uiso 1 1 calc R
H30B H 0.6841 0.6005 0.2022 0.089 Uiso 1 1 calc R
H30C H 0.5925 0.5985 0.2205 0.089 Uiso 1 1 calc R

loop_
_atom_site_aniso_label
_atom_site_aniso_U_11
_atom_site_aniso_U_22
_atom_site_aniso_U_33
_atom_site_aniso_U_23
_atom_site_aniso_U_13
_atom_site_aniso_U_12
O5 0.0298(13) 0.0379(12) 0.0289(11) 0.0017(9) 0.0057(10) 0.0020(9)
O8 0.0229(11) 0.0400(12) 0.0285(11) 0.0017(9) 0.0087(9) 0.0020(8)
O3 0.0253(11) 0.0288(11) 0.0324(11) -0.0053(9) 0.0097(9) -0.0046(8)
O7 0.0307(12) 0.0366(12) 0.0288(11) -0.0043(9) 0.0107(9) -0.0008(9)
O4 0.0285(11) 0.0250(10) 0.0324(11) -0.0047(8) 0.0158(9) -0.0043(8)
O2 0.0242(12) 0.0342(11) 0.0359(12) 0.0052(9) 0.0064(9) 0.0072(8)
O1 0.0359(13) 0.0231(11) 0.0343(12) 0.0027(8) 0.0097(10) -0.0006(9)
O6 0.0366(13) 0.0481(13) 0.0424(13) 0.0266(10) 0.0105(11) -0.0006(10)
C12 0.0200(15) 0.0229(15) 0.0268(16) 0.0010(11) 0.0097(12) -0.0035(11)
N1 0.0221(13) 0.0220(12) 0.0254(13) -0.0002(10) 0.0084(10) 0.0006(9)
C21 0.0208(15) 0.0220(14) 0.0240(15) -0.0011(11) 0.0073(12) -0.0021(11)
C19 0.0182(15) 0.0187(14) 0.0268(15) -0.0023(11) 0.0107(12) -0.0014(10)
C20 0.0267(16) 0.0172(14) 0.0224(14) -0.0001(11) 0.0076(12) -0.0037(11)
C28 0.0232(16) 0.0248(15) 0.0244(15) 0.0011(12) 0.0079(13) -0.0022(11)
C11 0.0246(16) 0.0246(14) 0.0241(15) 0.0009(11) 0.0096(13) -0.0044(11)
C25 0.0217(16) 0.0217(15) 0.0229(15) -0.0011(12) 0.0051(12) 0.0016(11)
C31 0.0261(16) 0.0233(15) 0.0209(15) 0.0030(12) 0.0076(13) -0.0055(11)
C6 0.0335(17) 0.0198(14) 0.0211(14) 0.0017(11) 0.0074(13) -0.0004(12)
C8 0.0253(17) 0.0255(15) 0.0320(17) -0.0006(12) 0.0052(14) -0.0005(12)
C2 0.042(2) 0.0323(17) 0.0282(16) -0.0024(13) 0.0079(15) -0.0078(14)
C13 0.0175(15) 0.0222(14) 0.0300(16) 0.0035(12) 0.0062(12) -0.0051(11)
C18 0.0193(15) 0.0211(14) 0.0325(16) 0.0015(12) 0.0087(13) -0.0024(11)
C29 0.0295(19) 0.0306(17) 0.0277(16) 0.0006(13) 0.0109(14) 0.0017(13)
C17 0.0242(16) 0.0207(14) 0.0449(18) 0.0018(13) 0.0113(14) -0.0012(12)
C5 0.0277(17) 0.0281(16) 0.0277(16) 0.0065(12) 0.0065(13) 0.0036(12)
C7 0.0278(17) 0.0320(16) 0.0354(17) -0.0004(13) 0.0124(14) 0.0012(13)
C10 0.0304(17) 0.0255(15) 0.0266(16) 0.0044(12) 0.0081(13) 0.0009(12)
C24 0.0246(17) 0.0249(16) 0.0271(16) -0.0017(12) 0.0092(13) 0.0015(12)
C14 0.0241(17) 0.0302(16) 0.0340(17) 0.0034(13) 0.0050(13) -0.0049(12)
C1 0.0353(19) 0.0333(17) 0.0329(18) 0.0010(13) 0.0112(14) -0.0018(13)
C22 0.0236(16) 0.0235(15) 0.0250(15) -0.0007(11) 0.0076(13) -0.0010(11)
C3 0.0341(19) 0.0374(18) 0.0356(18) -0.0004(14) 0.0067(15) -0.0104(14)
C9 0.0256(16) 0.0200(14) 0.0244(15) 0.0014(11) 0.0044(12) 0.0008(11)
C23 0.0380(19) 0.0295(16) 0.0299(16) -0.0049(13) 0.0112(14) -0.0039(13)
C15 0.0302(18) 0.0268(16) 0.0430(19) 0.0094(14) -0.0015(15) -0.0040(13)
C4 0.0312(18) 0.0336(17) 0.0326(18) 0.0035(13) 0.0093(14) -0.0035(13)
C27 0.0354(19) 0.0294(16) 0.0473(19) -0.0050(14) 0.0274(16) -0.0080(13)
C16 0.0260(17) 0.0194(15) 0.057(2) 0.0074(14) 0.0074(16) -0.0001(12)
C32 0.0258(18) 0.058(2) 0.0413(19) -0.0008(16) 0.0116(15) 0.0099(14)
C26 0.038(2) 0.045(2) 0.045(2) 0.0164(16) 0.0069(16) 0.0192(15)
C30 0.051(2) 0.073(3) 0.051(2) 0.041(2) 0.0114(19) 0.0034(19)

loop_
_atom_type_symbol
_atom_type_description
_atom_type_scat_dispersion_real
_atom_type_scat_dispersion_imag
_atom_type_scat_source
C C 0.0033 0.0016 'International Tables Vol C Tables 4.2.6.8 and 6.1.1.4'
H H 0.0000 0.0000 'International Tables Vol C Tables 4.2.6.8 and 6.1.1.4'
N N 0.0061 0.0033 'International Tables Vol C Tables 4.2.6.8 and 6.1.1.4'
O O 0.0106 0.0060 'International Tables Vol C Tables 4.2.6.8 and 6.1.1.4'

loop_
_geom_angle_atom_site_label_1
_geom_angle_atom_site_label_2
_geom_angle_atom_site_label_3
_geom_angle
C31 O8 C32 115.5(2)
C25 O4 C27 114.4(2)
C24 O2 C26 115.8(2)
C29 O6 C30 115.3(2)
C19 C12 C13 107.2(2)
C19 C12 C11 124.8(2)
C13 C12 C11 128.0(2)
C18 N1 C19 107.4(2)
C18 N1 C23 123.7(2)
C19 N1 C23 127.5(2)
C24 C21 C25 108.1(2)
C24 C21 C22 107.9(2)
C25 C21 C22 112.6(2)
C24 C21 C20 110.0(2)
C25 C21 C20 108.0(2)
C22 C21 C20 110.3(2)
C12 C19 N1 110.5(2)
C12 C19 C20 125.6(2)
N1 C19 C20 123.9(2)
C19 C20 C28 113.6(2)
C19 C20 C21 106.0(2)
C28 C20 C21 112.1(2)
C31 C28 C29 108.4(2)
C31 C28 C20 111.8(2)
C29 C28 C20 111.8(2)
C12 C11 C9 113.4(2)
C12 C11 C22 110.1(2)
C9 C11 C22 108.1(2)
O3 C25 O4 124.4(2)
O3 C25 C21 124.9(2)
O4 C25 C21 110.6(2)
O7 C31 O8 125.0(3)
O7 C31 C28 124.7(3)
O8 C31 C28 110.3(2)
C1 C6 C5 119.8(3)
C1 C6 C10 121.5(3)
C5 C6 C10 118.6(2)
C7 C8 C9 121.4(3)
C1 C2 C3 120.0(3)
C14 C13 C18 119.3(2)
C14 C13 C12 134.2(3)
C18 C13 C12 106.5(2)
N1 C18 C17 130.0(2)
N1 C18 C13 108.4(2)
C17 C18 C13 121.5(2)
O5 C29 O6 124.8(3)
O5 C29 C28 125.1(3)
O6 C29 C28 110.1(2)
C16 C17 C18 117.5(3)
C6 C5 C7 119.3(3)
C6 C5 C4 117.9(3)
C7 C5 C4 122.9(3)
C8 C7 C5 120.6(3)
C9 C10 C6 121.1(3)
O1 C24 O2 124.0(3)
O1 C24 C21 123.4(3)
O2 C24 C21 112.6(2)
C15 C14 C13 118.8(3)
C2 C1 C6 120.5(3)
C21 C22 C11 114.2(2)
C4 C3 C2 120.8(3)
C10 C9 C8 118.9(3)
C10 C9 C11 121.0(2)
C8 C9 C11 119.8(2)
C14 C15 C16 121.0(3)
C3 C4 C5 120.9(3)
C17 C16 C15 121.9(3)

loop_
_geom_bond_atom_site_label_1
_geom_bond_atom_site_label_2
_geom_bond_distance
O5 C29 1.197(3)
O8 C31 1.325(3)
O8 C32 1.449(3)
O3 C25 1.196(3)
O7 C31 1.200(3)
O4 C25 1.335(3)
O4 C27 1.446(3)
O2 C24 1.323(3)
O2 C26 1.449(3)
O1 C24 1.210(3)
O6 C29 1.335(3)
O6 C30 1.450(3)
C12 C19 1.353(3)
C12 C13 1.429(4)
C12 C11 1.499(4)
N1 C18 1.375(3)
N1 C19 1.393(3)
N1 C23 1.453(3)
C21 C24 1.525(4)
C21 C25 1.527(4)
C21 C22 1.539(4)
C21 C20 1.557(4)
C19 C20 1.495(4)
C20 C28 1.555(4)
C28 C31 1.518(4)
C28 C29 1.521(4)
C11 C9 1.527(4)
C11 C22 1.545(4)
C6 C1 1.404(4)
C6 C5 1.408(4)
C6 C10 1.432(4)
C8 C7 1.360(4)
C8 C9 1.411(4)
C2 C1 1.365(4)
C2 C3 1.400(4)
C13 C14 1.397(4)
C13 C18 1.416(4)
C18 C17 1.394(4)
C17 C16 1.374(4)
C5 C7 1.410(4)
C5 C4 1.426(4)
C10 C9 1.368(4)
C14 C15 1.381(4)
C3 C4 1.350(4)
C15 C16 1.391(4)
